data_2215659
loop_
_publ_author_name
'Curnow, Owen J.'
'Robinson, Ward T.'
'Shang, Rong'

_publ_section_title
;
 Methyltriphenylphosphonium bromide chloroform hemisolvate
;
_journal_coeditor_code SJ2343
_journal_issue 10
_journal_name_full 'Acta Crystallographica Section E'
_journal_page_first o3951
_journal_page_last o3951
_journal_paper_doi 10.1107/S160053680704192X
_journal_volume 63
_journal_year 2007
_chemical_formula_iupac 'C19 H18 P +, Br -, 0.5C H Cl3'
_chemical_formula_moiety 'C19 H18 P1 +, Br1 -, 0.5C1 H1 Cl3'
_chemical_formula_sum 'C19.5 H18.5 Br Cl1.5 P'
_chemical_formula_weight 416.90
_chemical_name_systematic
;
Methyltriphenylphosphonium bromide chloroform hemisolvate
;
_space_group_IT_number 2
_symmetry_cell_setting triclinic
_symmetry_space_group_name_Hall '-P 1'
_symmetry_space_group_name_H-M 'P -1'
_atom_sites_solution_hydrogens geom
_atom_sites_solution_primary direct
_atom_sites_solution_secondary difmap
_audit_creation_method SHELXL-97
_cell_angle_alpha 66.7690(10)
_cell_angle_beta 73.304(2)
_cell_angle_gamma 82.3800(10)
_cell_formula_units_Z 4
_cell_length_a 11.7690(4)
_cell_length_b 11.9057(4)
_cell_length_c 15.0898(7)
_cell_measurement_reflns_used 8506
_cell_measurement_temperature 96
_cell_measurement_theta_max 31.63
_cell_measurement_theta_min 2.57
_cell_volume 1860.57(13)
_computing_cell_refinement 'APEX2 (Bruker, 2005)'
_computing_data_collection 'APEX2 (Bruker, 2005)'
_computing_data_reduction 'SAINT (Bruker, 2005)'
_computing_molecular_graphics 'SHELXTL (Sheldrick, 2001)'
_computing_publication_material 'SHELXTL (Sheldrick, 2001)'
_computing_structure_refinement 'SHELXTL (Sheldrick, 2001)'
_computing_structure_solution 'SHELXTL (Sheldrick, 2001)'
_diffrn_ambient_temperature 96
_diffrn_measured_fraction_theta_full 0.987
_diffrn_measured_fraction_theta_max 0.838
_diffrn_measurement_device_type 'Bruker APEXII CCD area-detector'
_diffrn_measurement_method '\f and \w'
_diffrn_radiation_monochromator graphite
_diffrn_radiation_source 'fine-focus sealed tube'
_diffrn_radiation_type MoK\a
_diffrn_radiation_wavelength 0.71073
_diffrn_reflns_av_R_equivalents 0.0192
_diffrn_reflns_av_sigmaI/netI 0.0354
_diffrn_reflns_limit_h_max 16
_diffrn_reflns_limit_h_min -17
_diffrn_reflns_limit_k_max 17
_diffrn_reflns_limit_k_min -17
_diffrn_reflns_limit_l_max 20
_diffrn_reflns_limit_l_min -19
_diffrn_reflns_number 16377
_diffrn_reflns_theta_full 25.00
_diffrn_reflns_theta_max 31.75
_diffrn_reflns_theta_min 1.52
_diffrn_standards_number 0
_exptl_absorpt_coefficient_mu 2.507
_exptl_absorpt_correction_T_max 0.722
_exptl_absorpt_correction_T_min 0.35
_exptl_absorpt_correction_type multi-scan
_exptl_absorpt_process_details '(SADABS; Bruker, 2005)'
_exptl_crystal_colour colourless
_exptl_crystal_density_diffrn 1.488
_exptl_crystal_density_method 'not measured'
_exptl_crystal_description Plate
_exptl_crystal_F_000 844
_exptl_crystal_size_max 0.65
_exptl_crystal_size_mid 0.37
_exptl_crystal_size_min 0.13
_refine_diff_density_max 0.560
_refine_diff_density_min -0.497
_refine_ls_extinction_method none
_refine_ls_goodness_of_fit_ref 0.796
_refine_ls_hydrogen_treatment constr
_refine_ls_matrix_type full
_refine_ls_number_parameters 417
_refine_ls_number_reflns 10610
_refine_ls_number_restraints 0
_refine_ls_restrained_S_all 0.796
_refine_ls_R_factor_all 0.0371
_refine_ls_R_factor_gt 0.0275
_refine_ls_shift/su_max 0.002
_refine_ls_shift/su_mean 0.000
_refine_ls_structure_factor_coef Fsqd
_refine_ls_weighting_details 'calc w=1/[\s^2^(Fo^2^)+(0.1P)^2^] where P=(Fo^2^+2Fc^2^)/3'
_refine_ls_weighting_scheme calc
_refine_ls_wR_factor_gt 0.0869
_refine_ls_wR_factor_ref 0.1047
_reflns_number_gt 8893
_reflns_number_total 10610
_reflns_threshold_expression I>2\s(I)
_cod_data_source_file sj2343.cif
_cod_data_source_block I
_cod_original_cell_volume 1860.57(12)
_cod_original_formula_sum 'C19.5 H18.5 Br1 Cl1.5 P1'
_cod_database_code 2215659
_cod_database_fobs_code 2215659

loop_
_symmetry_equiv_pos_as_xyz
'x, y, z'
'-x, -y, -z'

loop_
_atom_site_type_symbol
_atom_site_label
_atom_site_fract_x
_atom_site_fract_y
_atom_site_fract_z
_atom_site_U_iso_or_equiv
_atom_site_adp_type
_atom_site_calc_flag
_atom_site_refinement_flags
_atom_site_occupancy
C C2 0.93549(17) 0.95322(18) 0.30581(15) 0.0201(4) Uani d . 1
H H2 0.8835 0.8844 0.3504 0.024 Uiso calc R 1
Cl Cl1 1.02829(5) 0.91593(6) 0.20549(5) 0.03299(13) Uani d . 1
Cl Cl2 1.02403(4) 0.97762(5) 0.37316(4) 0.02613(11) Uani d . 1
Cl Cl3 0.84695(4) 1.08401(5) 0.26217(4) 0.02483(10) Uani d . 1
Br Br1 0.264156(16) 0.300222(17) 0.597334(13) 0.01906(6) Uani d . 1
Br Br2 0.639404(16) 0.339708(15) 0.215697(13) 0.01670(6) Uani d . 1
P P1 0.25469(4) 0.25808(4) 0.91409(3) 0.01210(9) Uani d . 1
P P2 0.69318(4) 0.28499(4) 0.52675(3) 0.01364(9) Uani d . 1
C C10 0.34736(16) 0.34979(16) 0.79770(13) 0.0163(3) Uani d . 1
H H10A 0.3415 0.4333 0.7925 0.024 Uiso calc R 1
H H10B 0.3225 0.3446 0.7442 0.024 Uiso calc R 1
H H10C 0.4281 0.3210 0.7937 0.024 Uiso calc R 1
C C11 0.26895(16) 0.10230(16) 0.92330(13) 0.0150(3) Uani d . 1
C C12 0.38227(19) 0.0536(2) 0.8979(2) 0.0384(6) Uani d . 1
H H12 0.4484 0.1009 0.8787 0.046 Uiso calc R 1
C C13 0.3966(2) -0.0660(2) 0.9013(2) 0.0377(6) Uani d . 1
H H13 0.4723 -0.0985 0.8840 0.045 Uiso calc R 1
C C14 0.2983(2) -0.13634(17) 0.93043(14) 0.0223(4) Uani d . 1
H H14 0.3075 -0.2154 0.9310 0.027 Uiso calc R 1
C C15 0.18653(19) -0.08909(18) 0.95866(17) 0.0253(4) Uani d . 1
H H15 0.1207 -0.1378 0.9810 0.030 Uiso calc R 1
C C16 0.17138(17) 0.03087(16) 0.95403(15) 0.0199(4) Uani d . 1
H H16 0.0955 0.0628 0.9716 0.024 Uiso calc R 1
C C21 0.10393(15) 0.31162(15) 0.92090(13) 0.0150(3) Uani d . 1
C C22 0.05877(17) 0.33463(17) 0.83930(15) 0.0198(4) Uani d . 1
H H22 0.1056 0.3201 0.7835 0.024 Uiso calc R 1
C C23 -0.05653(18) 0.37937(19) 0.84201(17) 0.0259(4) Uani d . 1
H H23 -0.0878 0.3937 0.7884 0.031 Uiso calc R 1
C C24 -0.12584(18) 0.40291(18) 0.92529(18) 0.0276(5) Uani d . 1
H H24 -0.2025 0.4348 0.9261 0.033 Uiso calc R 1
C C25 -0.08197(18) 0.37942(18) 1.00572(17) 0.0257(4) Uani d . 1
H H25 -0.1292 0.3941 1.0613 0.031 Uiso calc R 1
C C26 0.03339(17) 0.33354(17) 1.00444(15) 0.0205(4) Uani d . 1
H H26 0.0633 0.3176 1.0591 0.025 Uiso calc R 1
C C31 0.29869(15) 0.26401(15) 1.01631(12) 0.0132(3) Uani d . 1
C C32 0.26180(17) 0.17271(17) 1.11113(14) 0.0179(3) Uani d . 1
H H32 0.2158 0.1093 1.1204 0.022 Uiso calc R 1
C C33 0.29380(17) 0.17690(17) 1.19120(13) 0.0190(4) Uani d . 1
H H33 0.2677 0.1175 1.2546 0.023 Uiso calc R 1
C C34 0.36508(16) 0.27013(17) 1.17661(13) 0.0176(3) Uani d . 1
H H34 0.3884 0.2717 1.2300 0.021 Uiso calc R 1
C C35 0.40145(17) 0.36068(17) 1.08285(14) 0.0196(4) Uani d . 1
H H35 0.4493 0.4226 1.0737 0.023 Uiso calc R 1
C C36 0.36723(16) 0.36007(16) 1.00226(13) 0.0166(3) Uani d . 1
H H36 0.3895 0.4225 0.9399 0.020 Uiso calc R 1
C C40 0.59777(16) 0.38815(17) 0.45664(14) 0.0176(3) Uani d . 1
H H40A 0.6074 0.3748 0.3961 0.026 Uiso calc R 1
H H40B 0.6177 0.4707 0.4406 0.026 Uiso calc R 1
H H40C 0.5169 0.3744 0.4954 0.026 Uiso calc R 1
C C41 0.65468(16) 0.13170(16) 0.55482(13) 0.0149(3) Uani d . 1
C C42 0.53788(17) 0.09560(19) 0.60718(15) 0.0215(4) Uani d . 1
H H42 0.4833 0.1491 0.6293 0.026 Uiso calc R 1
C C43 0.50442(19) -0.02113(19) 0.62582(15) 0.0260(4) Uani d . 1
H H43 0.4274 -0.0462 0.6615 0.031 Uiso calc R 1
C C44 0.5846(2) -0.09958(18) 0.59181(15) 0.0253(4) Uani d . 1
H H44 0.5608 -0.1765 0.6029 0.030 Uiso calc R 1
C C45 0.7000(2) -0.06500(18) 0.54136(14) 0.0235(4) Uani d . 1
H H45 0.7540 -0.1192 0.5197 0.028 Uiso calc R 1
C C46 0.73617(17) 0.05074(17) 0.52268(14) 0.0184(3) Uani d . 1
H H46 0.8141 0.0738 0.4890 0.022 Uiso calc R 1
C C51 0.84459(15) 0.31220(16) 0.45611(13) 0.0150(3) Uani d . 1
C C52 0.87672(17) 0.31023(18) 0.36024(14) 0.0193(4) Uani d . 1
H H52 0.8198 0.2997 0.3325 0.023 Uiso calc R 1
C C53 0.99547(19) 0.3242(2) 0.30674(16) 0.0261(4) Uani d . 1
H H53 1.0183 0.3214 0.2433 0.031 Uiso calc R 1
C C54 1.07978(18) 0.34229(19) 0.34737(16) 0.0268(4) Uani d . 1
H H54 1.1590 0.3505 0.3113 0.032 Uiso calc R 1
C C55 1.04735(18) 0.3482(2) 0.44120(17) 0.0256(4) Uani d . 1
H H55 1.1041 0.3626 0.4673 0.031 Uiso calc R 1
C C56 0.92945(17) 0.33249(18) 0.49621(15) 0.0209(4) Uani d . 1
H H56 0.9072 0.3355 0.5596 0.025 Uiso calc R 1
C C61 0.67462(15) 0.30612(17) 0.64188(13) 0.0161(3) Uani d . 1
C C62 0.68264(17) 0.20571(19) 0.72775(14) 0.0208(4) Uani d . 1
H H62 0.6945 0.1276 0.7262 0.025 Uiso calc R 1
C C63 0.67281(18) 0.2224(2) 0.81604(15) 0.0249(4) Uani d . 1
H H63 0.6791 0.1557 0.8734 0.030 Uiso calc R 1
C C64 0.65364(18) 0.3391(2) 0.81809(16) 0.0260(4) Uani d . 1
H H64 0.6458 0.3499 0.8774 0.031 Uiso calc R 1
C C65 0.64605(18) 0.4400(2) 0.73253(16) 0.0251(4) Uani d . 1
H H65 0.6335 0.5179 0.7345 0.030 Uiso calc R 1
C C66 0.65737(17) 0.42387(18) 0.64352(15) 0.0205(4) Uani d . 1
H H66 0.6534 0.4910 0.5857 0.025 Uiso calc R 1

loop_
_atom_site_aniso_label
_atom_site_aniso_U_11
_atom_site_aniso_U_22
_atom_site_aniso_U_33
_atom_site_aniso_U_12
_atom_site_aniso_U_13
_atom_site_aniso_U_23
C2 0.0161(8) 0.0215(9) 0.0230(9) -0.0017(7) -0.0031(7) -0.0096(7)
Cl1 0.0220(2) 0.0450(3) 0.0414(3) 0.0012(2) -0.0020(2) -0.0309(3)
Cl2 0.0238(2) 0.0294(2) 0.0297(3) 0.00343(19) -0.0133(2) -0.0125(2)
Cl3 0.0243(2) 0.0284(2) 0.0240(2) 0.00488(19) -0.01051(19) -0.01082(19)
Br1 0.01849(10) 0.02193(10) 0.01833(10) -0.00370(7) -0.00503(7) -0.00796(7)
Br2 0.01863(10) 0.01593(9) 0.01646(9) -0.00120(6) -0.00405(7) -0.00711(7)
P1 0.0116(2) 0.01229(19) 0.0129(2) -0.00235(15) -0.00212(16) -0.00527(16)
P2 0.0129(2) 0.0168(2) 0.0111(2) 0.00001(16) -0.00274(16) -0.00542(16)
C10 0.0173(8) 0.0184(8) 0.0130(8) -0.0062(6) -0.0015(6) -0.0055(6)
C11 0.0148(8) 0.0149(7) 0.0156(8) -0.0013(6) -0.0020(6) -0.0073(6)
C12 0.0162(10) 0.0212(10) 0.0640(17) -0.0031(8) 0.0115(10) -0.0163(11)
C13 0.0269(11) 0.0217(10) 0.0492(15) 0.0034(9) 0.0144(10) -0.0158(10)
C14 0.0362(11) 0.0164(8) 0.0169(9) 0.0033(8) -0.0081(8) -0.0093(7)
C15 0.0247(10) 0.0163(8) 0.0394(12) -0.0022(7) -0.0160(9) -0.0091(8)
C16 0.0155(8) 0.0156(8) 0.0305(10) 0.0006(6) -0.0074(7) -0.0099(7)
C21 0.0136(8) 0.0122(7) 0.0198(8) -0.0014(6) -0.0034(6) -0.0069(6)
C22 0.0181(9) 0.0200(8) 0.0216(9) -0.0008(7) -0.0061(7) -0.0074(7)
C23 0.0227(10) 0.0221(9) 0.0327(11) 0.0010(8) -0.0142(8) -0.0056(8)
C24 0.0146(9) 0.0169(8) 0.0520(14) 0.0021(7) -0.0094(9) -0.0137(9)
C25 0.0172(9) 0.0214(9) 0.0394(12) -0.0030(7) 0.0016(8) -0.0177(9)
C26 0.0172(9) 0.0205(8) 0.0259(10) -0.0029(7) -0.0017(7) -0.0128(7)
C31 0.0123(7) 0.0149(7) 0.0127(8) -0.0014(6) -0.0025(6) -0.0056(6)
C32 0.0189(8) 0.0169(8) 0.0160(8) -0.0061(7) -0.0019(7) -0.0042(7)
C33 0.0222(9) 0.0200(8) 0.0115(8) -0.0027(7) -0.0027(7) -0.0028(7)
C34 0.0198(9) 0.0205(8) 0.0144(8) 0.0013(7) -0.0058(7) -0.0079(7)
C35 0.0233(9) 0.0192(8) 0.0184(9) -0.0063(7) -0.0065(7) -0.0066(7)
C36 0.0201(9) 0.0158(8) 0.0129(8) -0.0050(7) -0.0030(7) -0.0037(6)
C40 0.0166(8) 0.0207(8) 0.0167(8) 0.0036(7) -0.0063(7) -0.0082(7)
C41 0.0149(8) 0.0163(8) 0.0139(8) -0.0015(6) -0.0056(6) -0.0045(6)
C42 0.0151(8) 0.0249(9) 0.0208(9) -0.0030(7) -0.0034(7) -0.0049(7)
C43 0.0250(10) 0.0259(10) 0.0221(10) -0.0106(8) -0.0094(8) 0.0015(8)
C44 0.0397(12) 0.0203(9) 0.0178(9) -0.0097(8) -0.0141(8) -0.0016(7)
C45 0.0370(11) 0.0178(9) 0.0150(8) -0.0028(8) -0.0064(8) -0.0049(7)
C46 0.0205(9) 0.0182(8) 0.0151(8) -0.0016(7) -0.0033(7) -0.0053(7)
C51 0.0133(8) 0.0149(7) 0.0153(8) -0.0012(6) -0.0030(6) -0.0042(6)
C52 0.0193(9) 0.0212(8) 0.0182(9) -0.0032(7) -0.0017(7) -0.0095(7)
C53 0.0224(10) 0.0300(10) 0.0225(10) -0.0054(8) 0.0048(8) -0.0123(8)
C54 0.0163(9) 0.0265(10) 0.0303(11) -0.0037(8) 0.0034(8) -0.0086(8)
C55 0.0173(9) 0.0277(10) 0.0309(11) -0.0015(8) -0.0096(8) -0.0074(8)
C56 0.0172(9) 0.0254(9) 0.0187(9) -0.0007(7) -0.0055(7) -0.0062(7)
C61 0.0120(8) 0.0237(9) 0.0138(8) -0.0011(6) -0.0026(6) -0.0085(7)
C62 0.0205(9) 0.0260(9) 0.0156(8) 0.0034(7) -0.0052(7) -0.0084(7)
C63 0.0214(10) 0.0378(11) 0.0159(9) 0.0010(8) -0.0063(7) -0.0099(8)
C64 0.0173(9) 0.0457(12) 0.0230(10) -0.0022(8) -0.0045(8) -0.0212(9)
C65 0.0204(9) 0.0331(11) 0.0290(11) -0.0042(8) -0.0032(8) -0.0201(9)
C66 0.0177(9) 0.0236(9) 0.0218(9) -0.0033(7) -0.0032(7) -0.0104(7)

loop_
_atom_type_symbol
_atom_type_description
_atom_type_scat_dispersion_real
_atom_type_scat_dispersion_imag
_atom_type_scat_source
C C 0.0033 0.0016 'International Tables Vol C Tables 4.2.6.8 and 6.1.1.4'
H H 0.0000 0.0000 'International Tables Vol C Tables 4.2.6.8 and 6.1.1.4'
P P 0.1023 0.0942 'International Tables Vol C Tables 4.2.6.8 and 6.1.1.4'
Cl Cl 0.1484 0.1585 'International Tables Vol C Tables 4.2.6.8 and 6.1.1.4'
Br Br -0.2901 2.4595 'International Tables Vol C Tables 4.2.6.8 and 6.1.1.4'

loop_
_geom_angle_atom_site_label_1
_geom_angle_atom_site_label_2
_geom_angle_atom_site_label_3
_geom_angle
Cl3 C2 Cl2 110.31(11)
Cl3 C2 Cl1 110.94(11)
Cl2 C2 Cl1 109.30(10)
Cl3 C2 H2 108.7
Cl2 C2 H2 108.7
Cl1 C2 H2 108.7
C10 P1 C31 111.05(8)
C10 P1 C21 109.29(9)
C31 P1 C21 109.44(8)
C10 P1 C11 108.76(8)
C31 P1 C11 107.86(8)
C21 P1 C11 110.42(8)
C40 P2 C41 108.51(9)
C40 P2 C51 109.82(8)
C41 P2 C51 110.49(8)
C40 P2 C61 110.31(9)
C41 P2 C61 108.94(8)
C51 P2 C61 108.77(8)
P1 C10 H10A 109.5
P1 C10 H10B 109.5
H10A C10 H10B 109.5
P1 C10 H10C 109.5
H10A C10 H10C 109.5
H10B C10 H10C 109.5
C16 C11 C12 119.74(17)
C16 C11 P1 121.83(14)
C12 C11 P1 118.43(14)
C13 C12 C11 120.0(2)
C13 C12 H12 120.0
C11 C12 H12 120.0
C14 C13 C12 119.9(2)
C14 C13 H13 120.0
C12 C13 H13 120.0
C15 C14 C13 119.85(18)
C15 C14 H14 120.1
C13 C14 H14 120.1
C14 C15 C16 120.54(18)
C14 C15 H15 119.7
C16 C15 H15 119.7
C11 C16 C15 119.89(18)
C11 C16 H16 120.1
C15 C16 H16 120.1
C26 C21 C22 120.15(17)
C26 C21 P1 121.26(14)
C22 C21 P1 118.57(14)
C23 C22 C21 119.42(19)
C23 C22 H22 120.3
C21 C22 H22 120.3
C24 C23 C22 120.0(2)
C24 C23 H23 120.0
C22 C23 H23 120.0
C25 C24 C23 120.59(19)
C25 C24 H24 119.7
C23 C24 H24 119.7
C24 C25 C26 120.0(2)
C24 C25 H25 120.0
C26 C25 H25 120.0
C21 C26 C25 119.75(19)
C21 C26 H26 120.1
C25 C26 H26 120.1
C36 C31 C32 120.17(16)
C36 C31 P1 120.53(13)
C32 C31 P1 119.28(13)
C33 C32 C31 119.97(17)
C33 C32 H32 120.0
C31 C32 H32 120.0
C34 C33 C32 119.85(17)
C34 C33 H33 120.1
C32 C33 H33 120.1
C35 C34 C33 120.22(17)
C35 C34 H34 119.9
C33 C34 H34 119.9
C34 C35 C36 120.74(17)
C34 C35 H35 119.6
C36 C35 H35 119.6
C31 C36 C35 118.99(16)
C31 C36 H36 120.5
C35 C36 H36 120.5
P2 C40 H40A 109.5
P2 C40 H40B 109.5
H40A C40 H40B 109.5
P2 C40 H40C 109.5
H40A C40 H40C 109.5
H40B C40 H40C 109.5
C46 C41 C42 119.97(17)
C46 C41 P2 121.72(14)
C42 C41 P2 118.26(14)
C43 C42 C41 119.32(19)
C43 C42 H42 120.3
C41 C42 H42 120.3
C44 C43 C42 120.37(19)
C44 C43 H43 119.8
C42 C43 H43 119.8
C45 C44 C43 120.48(19)
C45 C44 H44 119.8
C43 C44 H44 119.8
C44 C45 C46 120.3(2)
C44 C45 H45 119.9
C46 C45 H45 119.9
C45 C46 C41 119.53(18)
C45 C46 H46 120.2
C41 C46 H46 120.2
C56 C51 C52 120.46(17)
C56 C51 P2 121.14(14)
C52 C51 P2 118.38(14)
C53 C52 C51 118.93(18)
C53 C52 H52 120.5
C51 C52 H52 120.5
C52 C53 C54 120.46(19)
C52 C53 H53 119.8
C54 C53 H53 119.8
C55 C54 C53 120.62(19)
C55 C54 H54 119.7
C53 C54 H54 119.7
C54 C55 C56 119.62(19)
C54 C55 H55 120.2
C56 C55 H55 120.2
C55 C56 C51 119.86(19)
C55 C56 H56 120.1
C51 C56 H56 120.1
C62 C61 C66 120.36(18)
C62 C61 P2 119.75(15)
C66 C61 P2 119.83(14)
C61 C62 C63 119.84(19)
C61 C62 H62 120.1
C63 C62 H62 120.1
C64 C63 C62 119.8(2)
C64 C63 H63 120.1
C62 C63 H63 120.1
C63 C64 C65 120.75(19)
C63 C64 H64 119.6
C65 C64 H64 119.6
C64 C65 C66 119.6(2)
C64 C65 H65 120.2
C66 C65 H65 120.2
C61 C66 C65 119.60(19)
C61 C66 H66 120.2
C65 C66 H66 120.2

loop_
_geom_bond_atom_site_label_1
_geom_bond_atom_site_label_2
_geom_bond_distance
C2 Cl3 1.761(2)
C2 Cl2 1.768(2)
C2 Cl1 1.770(2)
C2 H2 0.9800
P1 C10 1.7801(17)
P1 C31 1.7908(17)
P1 C21 1.7922(18)
P1 C11 1.7930(18)
P2 C40 1.7834(18)
P2 C41 1.7930(18)
P2 C51 1.7905(18)
P2 C61 1.8003(18)
C10 H10A 0.9600
C10 H10B 0.9600
C10 H10C 0.9600
C11 C16 1.378(2)
C11 C12 1.392(3)
C12 C13 1.394(3)
C12 H12 0.9300
C13 C14 1.380(3)
C13 H13 0.9300
C14 C15 1.378(3)
C14 H14 0.9300
C15 C16 1.392(3)
C15 H15 0.9300
C16 H16 0.9300
C21 C26 1.395(3)
C21 C22 1.395(3)
C22 C23 1.386(3)
C22 H22 0.9300
C23 C24 1.397(3)
C23 H23 0.9300
C24 C25 1.368(3)
C24 H24 0.9300
C25 C26 1.392(3)
C25 H25 0.9300
C26 H26 0.9300
C31 C36 1.400(2)
C31 C32 1.399(2)
C32 C33 1.385(3)
C32 H32 0.9300
C33 C34 1.390(3)
C33 H33 0.9300
C34 C35 1.385(3)
C34 H34 0.9300
C35 C36 1.389(3)
C35 H35 0.9300
C36 H36 0.9300
C40 H40A 0.9600
C40 H40B 0.9600
C40 H40C 0.9600
C41 C46 1.393(3)
C41 C42 1.401(2)
C42 C43 1.392(3)
C42 H42 0.9300
C43 C44 1.376(3)
C43 H43 0.9300
C44 C45 1.379(3)
C44 H44 0.9300
C45 C46 1.393(3)
C45 H45 0.9300
C46 H46 0.9300
C51 C56 1.396(3)
C51 C52 1.395(3)
C52 C53 1.393(3)
C52 H52 0.9300
C53 C54 1.384(3)
C53 H53 0.9300
C54 C55 1.384(3)
C54 H54 0.9300
C55 C56 1.391(3)
C55 H55 0.9300
C56 H56 0.9300
C61 C62 1.391(3)
C61 C66 1.399(3)
C62 C63 1.394(3)
C62 H62 0.9300
C63 C64 1.389(3)
C63 H63 0.9300
C64 C65 1.390(3)
C64 H64 0.9300
C65 C66 1.398(3)
C65 H65 0.9300
C66 H66 0.9300

loop_
_cod_related_entry_id
_cod_related_entry_database
_cod_related_entry_code
1 ChemSpider 30655341
